data_2227570
loop_
_publ_author_name
'Fejfarov\'a, Karla'
'Khalaji, Aliakbar Dehno'
'Du\<sek, Michal'

_publ_section_title
;
 (<i>E</i>)-<i>N</i>-(2,4-Dimethoxybenzylidene)-4-ethoxyaniline
;
_journal_coeditor_code HB5685
_journal_issue 11
_journal_name_full 'Acta Crystallographica Section E'
_journal_page_first o2874
_journal_paper_doi 10.1107/S1600536810041759
_journal_volume 66
_journal_year 2010
_chemical_formula_iupac 'C17 H19 N1 O3'
_chemical_formula_moiety 'C17 H19 N1 O3'
_chemical_formula_sum 'C17 H19 N O3'
_chemical_formula_weight 285.3
_chemical_name_systematic
;
(<i>E</i>)-<i>N</i>-(2,4-Dimethoxybenzylidene)-4-ethoxyaniline
;
_space_group_IT_number 14
_symmetry_cell_setting monoclinic
_symmetry_space_group_name_Hall '-P 2ybc'
_symmetry_space_group_name_H-M 'P 1 21/c 1'
_cell_angle_alpha 90
_cell_angle_beta 90.9091(10)
_cell_angle_gamma 90
_cell_formula_units_Z 4
_cell_length_a 8.45360(10)
_cell_length_b 9.6531(2)
_cell_length_c 18.0561(3)
_cell_measurement_reflns_used 13339
_cell_measurement_temperature 120
_cell_measurement_theta_max 66.43
_cell_measurement_theta_min 4.58
_cell_volume 1473.25(4)
_computing_cell_refinement 'CrysAlis Pro (Oxford Diffraction, 2009)'
_computing_data_collection 'CrysAlis Pro (Oxford Diffraction, 2009)'
_computing_data_reduction 'CrysAlis Pro (Oxford Diffraction, 2009)'
_computing_molecular_graphics 'DIAMOND (Brandenburg & Putz, 2005)'
_computing_publication_material 'JANA2006 (Pet\<r\'i\<cek <i>et al.</i>,  2007)'
_computing_structure_refinement 'JANA2006 (Pet\<r\'i\<cek <i>et al.</i>,  2007)'
_computing_structure_solution 'SIR2002 (Burla <i>et al.</i>, 2003)'
_diffrn_ambient_temperature 120
_diffrn_detector_area_resol_mean 10.3784
_diffrn_measured_fraction_theta_full 0.98
_diffrn_measured_fraction_theta_max 0.97
_diffrn_measurement_device 'four-cycle diffractometer'
_diffrn_measurement_device_type
;
Oxford Diffraction Xcalibur diffractometer with Atlas (Gemini ultra
Cu) detector
;
_diffrn_measurement_method 'Rotation method data acquisition using \w scans'
_diffrn_radiation_monochromator mirror
_diffrn_radiation_source 'X-ray tube'
_diffrn_radiation_type 'Cu K\a'
_diffrn_radiation_wavelength 1.54184
_diffrn_reflns_av_R_equivalents 0.0236
_diffrn_reflns_av_sigmaI/netI 0.0064
_diffrn_reflns_limit_h_max 9
_diffrn_reflns_limit_h_min -9
_diffrn_reflns_limit_k_max 11
_diffrn_reflns_limit_k_min -11
_diffrn_reflns_limit_l_max 21
_diffrn_reflns_limit_l_min -21
_diffrn_reflns_number 18522
_diffrn_reflns_reduction_process
;
Integration of the CCD images was done by program CrysAlis Pro
(Oxford diffraction, 2009). The same program was used for indexing of the
crystal shape and absorption correction.
;
_diffrn_reflns_theta_full 66.55
_diffrn_reflns_theta_max 66.59
_diffrn_reflns_theta_min 4.91
_exptl_absorpt_coefficient_mu 0.714
_exptl_absorpt_correction_T_max 1.00000
_exptl_absorpt_correction_T_min 0.71382
_exptl_absorpt_correction_type multi-scan
_exptl_absorpt_process_details
;
(CrysAlis Pro; Oxford Diffraction, 2009),
;
_exptl_crystal_colour colourless
_exptl_crystal_density_diffrn 1.286
_exptl_crystal_density_method 'not measured'
_exptl_crystal_description prism
_exptl_crystal_F_000 608
_exptl_crystal_size_max 0.50
_exptl_crystal_size_mid 0.12
_exptl_crystal_size_min 0.11
_refine_diff_density_max 0.17
_refine_diff_density_min -0.13
_refine_ls_extinction_method none
_refine_ls_goodness_of_fit_ref 1.98
_refine_ls_hydrogen_treatment constr
_refine_ls_number_constraints 76
_refine_ls_number_parameters 190
_refine_ls_number_reflns 2543
_refine_ls_number_restraints 0
_refine_ls_R_factor_all 0.0340
_refine_ls_R_factor_gt 0.0303
_refine_ls_shift/su_max 0.0126
_refine_ls_shift/su_mean 0.0012
_refine_ls_structure_factor_coef Fsqd
_refine_ls_weighting_details w=1/(\s^2^(I)+0.0016I^2^)
_refine_ls_weighting_scheme sigma
_refine_ls_wR_factor_gt 0.0955
_refine_ls_wR_factor_ref 0.0978
_reflns_number_gt 2259
_reflns_number_total 2543
_reflns_threshold_expression I>3\s(I)
_cod_data_source_file hb5685.cif
_cod_data_source_block I
_cod_original_formula_sum 'C17 H19 N1 O3'
_cod_database_code 2227570
_cod_database_fobs_code 2227570

loop_
_symmetry_equiv_pos_site_id
_symmetry_equiv_pos_as_xyz
1 x,y,z
2 -x,y+1/2,-z+1/2
3 -x,-y,-z
4 x,-y+1/2,z+1/2

loop_
_atom_site_type_symbol
_atom_site_label
_atom_site_fract_x
_atom_site_fract_y
_atom_site_fract_z
_atom_site_U_iso_or_equiv
_atom_site_adp_type
_atom_site_calc_flag
_atom_site_refinement_flags
_atom_site_occupancy
_atom_site_disorder_assembly
_atom_site_disorder_group
O O1 0.84529(8) 0.12294(8) 0.81770(4) 0.0248(2) Uani d . 1 . .
O O2 0.78640(8) 0.15086(8) 1.07814(4) 0.0271(2) Uani d . 1 . .
O O3 0.16362(8) 0.12599(7) 0.48157(4) 0.0244(2) Uani d . 1 . .
N N1 0.38690(10) 0.18316(9) 0.77253(5) 0.0231(3) Uani d . 1 . .
C C1 0.59085(11) 0.15330(10) 0.86553(6) 0.0206(3) Uani d . 1 . .
C C2 0.75506(12) 0.13694(10) 0.87911(6) 0.0204(3) Uani d . 1 . .
C C3 0.81587(11) 0.13725(10) 0.95058(6) 0.0220(3) Uani d . 1 . .
C C4 0.71412(12) 0.15436(10) 1.00995(6) 0.0214(3) Uani d . 1 . .
C C5 0.55251(12) 0.17397(10) 0.99830(6) 0.0229(3) Uani d . 1 . .
C C6 0.49391(12) 0.17310(10) 0.92638(6) 0.0222(3) Uani d . 1 . .
C C7 0.52727(11) 0.14440(10) 0.79015(6) 0.0207(3) Uani d . 1 . .
C C8 1.01066(11) 0.09643(12) 0.82857(6) 0.0281(3) Uani d . 1 . .
C C9 0.68947(13) 0.17194(12) 1.14125(6) 0.0284(3) Uani d . 1 . .
C C10 0.33285(11) 0.16001(11) 0.69888(5) 0.0212(3) Uani d . 1 . .
C C11 0.23872(11) 0.26224(11) 0.66542(6) 0.0243(3) Uani d . 1 . .
C C12 0.18457(11) 0.24746(11) 0.59337(6) 0.0240(3) Uani d . 1 . .
C C13 0.22075(11) 0.12870(10) 0.55293(5) 0.0210(3) Uani d . 1 . .
C C14 0.30901(11) 0.02359(11) 0.58635(6) 0.0233(3) Uani d . 1 . .
C C15 0.36467(11) 0.03995(11) 0.65886(6) 0.0229(3) Uani d . 1 . .
C C16 0.19378(12) 0.00331(11) 0.43883(6) 0.0259(3) Uani d . 1 . .
C C17 0.13061(13) 0.02869(12) 0.36162(6) 0.0309(3) Uani d . 1 . .
H H3 0.927413 0.125758 0.959322 0.0265 Uiso d . 1 . .
H H5 0.483291 0.187796 1.039282 0.0275 Uiso d . 1 . .
H H6 0.382532 0.186607 0.91805 0.0267 Uiso d . 1 . .
H H7 0.593525 0.107913 0.752123 0.0248 Uiso d . 1 . .
H H8a 1.059899 0.085896 0.781357 0.0337 Uiso d . 1 . .
H H8b 1.05849 0.172598 0.854758 0.0337 Uiso d . 1 . .
H H8c 1.024488 0.013012 0.856891 0.0337 Uiso d . 1 . .
H H9a 0.754648 0.173238 1.185267 0.0341 Uiso d . 1 . .
H H9b 0.634743 0.258688 1.136412 0.0341 Uiso d . 1 . .
H H9c 0.61388 0.098051 1.144473 0.0341 Uiso d . 1 . .
H H11 0.211463 0.343686 0.692928 0.0292 Uiso d . 1 . .
H H12 0.121631 0.319295 0.570909 0.0288 Uiso d . 1 . .
H H14 0.331465 -0.059847 0.559561 0.028 Uiso d . 1 . .
H H15 0.425927 -0.032629 0.681647 0.0274 Uiso d . 1 . .
H H16a 0.139336 -0.07389 0.4602 0.0311 Uiso d . 1 . .
H H16b 0.305721 -0.012837 0.437197 0.0311 Uiso d . 1 . .
H H17a 0.142647 -0.053732 0.332495 0.0371 Uiso d . 1 . .
H H17b 0.020596 0.052809 0.363673 0.0371 Uiso d . 1 . .
H H17c 0.188299 0.103188 0.339434 0.0371 Uiso d . 1 . .

loop_
_atom_site_aniso_label
_atom_site_aniso_U_11
_atom_site_aniso_U_22
_atom_site_aniso_U_33
_atom_site_aniso_U_12
_atom_site_aniso_U_13
_atom_site_aniso_U_23
_atom_site_aniso_type_symbol
O1 0.0173(4) 0.0359(4) 0.0213(4) 0.0025(3) 0.0015(3) -0.0005(3) O
O2 0.0258(4) 0.0364(5) 0.0190(4) 0.0060(3) -0.0017(3) -0.0013(3) O
O3 0.0267(4) 0.0261(4) 0.0204(4) 0.0031(3) -0.0028(3) -0.0019(3) O
N1 0.0203(4) 0.0268(5) 0.0222(4) 0.0007(3) -0.0013(3) 0.0002(3) N
C1 0.0193(5) 0.0176(5) 0.0248(5) -0.0007(4) -0.0006(4) 0.0012(4) C
C2 0.0203(5) 0.0180(5) 0.0230(5) -0.0002(4) 0.0021(4) 0.0004(4) C
C3 0.0183(5) 0.0225(5) 0.0252(6) 0.0013(4) -0.0018(4) -0.0005(4) C
C4 0.0249(5) 0.0184(5) 0.0208(5) 0.0009(4) -0.0026(4) 0.0001(4) C
C5 0.0233(5) 0.0230(5) 0.0226(5) 0.0016(4) 0.0038(4) 0.0002(4) C
C6 0.0172(5) 0.0224(5) 0.0271(5) 0.0009(4) -0.0003(4) 0.0007(4) C
C7 0.0192(5) 0.0200(5) 0.0228(5) -0.0010(4) 0.0025(4) 0.0008(4) C
C8 0.0168(5) 0.0392(6) 0.0284(5) 0.0011(4) 0.0020(4) 0.0011(5) C
C9 0.0338(6) 0.0323(6) 0.0193(5) 0.0019(5) 0.0022(4) -0.0003(4) C
C10 0.0155(5) 0.0261(5) 0.0222(5) -0.0015(4) 0.0013(4) 0.0005(4) C
C11 0.0212(5) 0.0266(6) 0.0252(5) 0.0030(4) 0.0009(4) -0.0028(4) C
C12 0.0207(5) 0.0251(6) 0.0262(5) 0.0039(4) -0.0008(4) 0.0010(4) C
C13 0.0174(5) 0.0250(5) 0.0206(5) -0.0023(4) 0.0010(4) 0.0012(4) C
C14 0.0222(5) 0.0214(5) 0.0264(5) -0.0006(4) -0.0002(4) -0.0022(4) C
C15 0.0194(5) 0.0225(5) 0.0266(5) 0.0001(4) -0.0016(4) 0.0031(4) C
C16 0.0257(5) 0.0266(6) 0.0256(5) 0.0014(4) 0.0001(4) -0.0040(4) C
C17 0.0347(6) 0.0332(6) 0.0248(5) 0.0006(5) -0.0008(4) -0.0039(4) C

loop_
_atom_type_symbol
_atom_type_scat_dispersion_real
_atom_type_scat_dispersion_imag
_atom_type_scat_source
C 0.018 0.009 'International Tables Vol C tables 4.2.6.8 and 6.1.1.1'
H 0.000 0.000 'International Tables Vol C tables 4.2.6.8 and 6.1.1.1'
N 0.031 0.018 'International Tables Vol C tables 4.2.6.8 and 6.1.1.1'
O 0.049 0.032 'International Tables Vol C tables 4.2.6.8 and 6.1.1.1'

loop_
_geom_angle_atom_site_label_1
_geom_angle_atom_site_label_2
_geom_angle_atom_site_label_3
_geom_angle_site_symmetry_1
_geom_angle_site_symmetry_2
_geom_angle_site_symmetry_3
_geom_angle
_geom_angle_publ_flag
C2 O1 C8 . . . 117.65(7) no
C4 O2 C9 . . . 117.48(8) no
C13 O3 C16 . . . 117.24(8) no
C7 N1 C10 . . . 118.11(8) no
C2 C1 C6 . . . 117.78(9) no
C2 C1 C7 . . . 120.11(9) no
C6 C1 C7 . . . 122.08(9) no
O1 C2 C1 . . . 115.49(8) no
O1 C2 C3 . . . 123.75(9) no
C1 C2 C3 . . . 120.75(9) no
C2 C3 C4 . . . 119.55(9) no
C2 C3 H3 . . . 120.2241 no
C4 C3 H3 . . . 120.2224 no
O2 C4 C3 . . . 114.66(9) no
O2 C4 C5 . . . 124.29(9) no
C3 C4 C5 . . . 121.05(9) no
C4 C5 C6 . . . 118.51(9) no
C4 C5 H5 . . . 120.7434 no
C6 C5 H5 . . . 120.7439 no
C1 C6 C5 . . . 122.32(9) no
C1 C6 H6 . . . 118.8378 no
C5 C6 H6 . . . 118.8386 no
N1 C7 C1 . . . 122.80(9) no
N1 C7 H7 . . . 118.601 no
C1 C7 H7 . . . 118.601 no
O1 C8 H8a . . . 109.4708 no
O1 C8 H8b . . . 109.4712 no
O1 C8 H8c . . . 109.4709 no
H8a C8 H8b . . . 109.4718 no
H8a C8 H8c . . . 109.4713 no
H8b C8 H8c . . . 109.4713 no
O2 C9 H9a . . . 109.4707 no
O2 C9 H9b . . . 109.4712 no
O2 C9 H9c . . . 109.4708 no
H9a C9 H9b . . . 109.4721 no
H9a C9 H9c . . . 109.4713 no
H9b C9 H9c . . . 109.4713 no
N1 C10 C11 . . . 117.83(9) no
N1 C10 C15 . . . 123.74(9) no
C11 C10 C15 . . . 118.41(9) no
C10 C11 C12 . . . 120.81(10) no
C10 C11 H11 . . . 119.5938 no
C12 C11 H11 . . . 119.5935 no
C11 C12 C13 . . . 120.40(9) no
C11 C12 H12 . . . 119.798 no
C13 C12 H12 . . . 119.7978 no
O3 C13 C12 . . . 115.53(9) no
O3 C13 C14 . . . 124.96(9) no
C12 C13 C14 . . . 119.50(9) no
C13 C14 C15 . . . 119.71(9) no
C13 C14 H14 . . . 120.1429 no
C15 C14 H14 . . . 120.1429 no
C10 C15 C14 . . . 121.08(9) no
C10 C15 H15 . . . 119.46 no
C14 C15 H15 . . . 119.4596 no
O3 C16 C17 . . . 107.44(8) no
O3 C16 H16a . . . 109.4712 no
O3 C16 H16b . . . 109.4719 no
C17 C16 H16a . . . 109.471 no
C17 C16 H16b . . . 109.4701 no
H16a C16 H16b . . . 111.434 no
C16 C17 H17a . . . 109.4709 no
C16 C17 H17b . . . 109.4708 no
C16 C17 H17c . . . 109.4707 no
H17a C17 H17b . . . 109.4715 no
H17a C17 H17c . . . 109.4719 no
H17b C17 H17c . . . 109.4715 no

loop_
_geom_bond_atom_site_label_1
_geom_bond_atom_site_label_2
_geom_bond_site_symmetry_1
_geom_bond_site_symmetry_2
_geom_bond_distance
_geom_bond_publ_flag
O1 C2 . . 1.3626(12) no
O1 C8 . . 1.4317(11) no
O2 C4 . . 1.3662(12) no
O2 C9 . . 1.4286(13) no
O3 C13 . . 1.3690(12) no
O3 C16 . . 1.4385(13) no
N1 C7 . . 1.2795(13) no
N1 C10 . . 1.4171(13) no
C1 C2 . . 1.4147(14) no
C1 C6 . . 1.3943(14) no
C1 C7 . . 1.4578(14) no
C2 C3 . . 1.3814(14) no
C3 C4 . . 1.3948(14) no
C3 H3 . . 0.96 no
C4 C5 . . 1.3919(14) no
C5 C6 . . 1.3824(14) no
C5 H5 . . 0.96 no
C6 H6 . . 0.96 no
C7 H7 . . 0.96 no
C8 H8a . . 0.96 no
C8 H8b . . 0.96 no
C8 H8c . . 0.96 no
C9 H9a . . 0.96 no
C9 H9b . . 0.96 no
C9 H9c . . 0.96 no
C10 C11 . . 1.3988(14) no
C10 C15 . . 1.3942(14) no
C11 C12 . . 1.3797(14) no
C11 H11 . . 0.96 no
C12 C13 . . 1.3957(14) no
C12 H12 . . 0.96 no
C13 C14 . . 1.3915(14) no
C14 C15 . . 1.3932(14) no
C14 H14 . . 0.96 no
C15 H15 . . 0.96 no
C16 C17 . . 1.5051(15) no
C16 H16a . . 0.96 no
C16 H16b . . 0.96 no
C17 H17a . . 0.96 no
C17 H17b . . 0.96 no
C17 H17c . . 0.96 no

loop_
_geom_hbond_atom_site_label_D
_geom_hbond_atom_site_label_H
_geom_hbond_atom_site_label_A
_geom_hbond_site_symmetry_D
_geom_hbond_site_symmetry_H
_geom_hbond_site_symmetry_A
_geom_hbond_distance_DH
_geom_hbond_distance_HA
_geom_hbond_distance_DA
_geom_hbond_angle_DHA
_geom_hbond_publ_flag
C8 H8c O2 . . 3_757 0.96 2.52 3.3745(13) 148 y
C5 H5 Cg2 . . 4_555 0.96 2.88 3.7529(11) 152 y
C14 H14 Cg1 . . 2_646 0.96 2.76 3.6019(11) 147 y

loop_
_geom_torsion_atom_site_label_1
_geom_torsion_atom_site_label_2
_geom_torsion_atom_site_label_3
_geom_torsion_atom_site_label_4
_geom_torsion_site_symmetry_1
_geom_torsion_site_symmetry_2
_geom_torsion_site_symmetry_3
_geom_torsion_site_symmetry_4
_geom_torsion
_geom_torsion_publ_flag
C8 O1 C2 C1 . . . . -175.74(9) ?
C8 O1 C2 C3 . . . . 4.99(14) ?
C9 O2 C4 C3 . . . . 178.16(9) ?
C9 O2 C4 C5 . . . . -1.49(14) ?
C16 O3 C13 C12 . . . . -177.94(8) ?
C16 O3 C13 C14 . . . . 1.80(13) ?
C13 O3 C16 C17 . . . . -176.02(8) ?
C10 N1 C7 C1 . . . . -175.18(9) ?
C7 N1 C10 C11 . . . . -141.76(10) ?
C7 N1 C10 C15 . . . . 40.01(14) ?
C6 C1 C2 O1 . . . . -177.72(9) ?
C6 C1 C2 C3 . . . . 1.57(14) ?
C7 C1 C2 O1 . . . . 4.41(13) ?
C7 C1 C2 C3 . . . . -176.30(9) ?
C2 C1 C6 C5 . . . . -1.49(15) ?
C7 C1 C6 C5 . . . . 176.34(9) ?
C2 C1 C7 N1 . . . . -166.67(10) ?
C6 C1 C7 N1 . . . . 15.55(15) ?
O1 C2 C3 C4 . . . . 179.02(9) ?
C1 C2 C3 C4 . . . . -0.22(15) ?
C2 C3 C4 O2 . . . . 179.02(9) ?
C2 C3 C4 C5 . . . . -1.32(15) ?
O2 C4 C5 C6 . . . . -178.96(9) ?
C3 C4 C5 C6 . . . . 1.42(14) ?
C4 C5 C6 C1 . . . . 0.03(16) ?
N1 C10 C11 C12 . . . . 178.79(9) ?
C15 C10 C11 C12 . . . . -2.88(14) ?
N1 C10 C15 C14 . . . . -179.59(9) ?
C11 C10 C15 C14 . . . . 2.20(14) ?
C10 C11 C12 C13 . . . . 1.09(15) ?
C11 C12 C13 O3 . . . . -178.79(9) ?
C11 C12 C13 C14 . . . . 1.45(14) ?
O3 C13 C14 C15 . . . . 178.14(9) ?
C12 C13 C14 C15 . . . . -2.12(14) ?
C13 C14 C15 C10 . . . . 0.29(15) ?

loop_
_cod_related_entry_id
_cod_related_entry_database
_cod_related_entry_code
1 ChemSpider 30656246
